data_4504764
loop_
_publ_author_name
'Burchell, Tara J.'
'Eisler, Dana J.'
'Puddephatt, Richard J.'

_publ_section_title
;
 Hierarchy of Hydrogen Bonding versus Anion Binding in Self-Assembled
 Network Structures of Silver(I)
;
_journal_issue 4
_journal_name_full 'Crystal Growth &amp; Design'
_journal_page_first 974
_journal_paper_doi 10.1021/cg050578q
_journal_volume 6
_journal_year 2006
_chemical_formula_sum 'C19 H14 Ag F3 N4 O5 S'
_chemical_formula_weight 575.27
_chemical_name_systematic
; 
 ? 
;
_space_group_IT_number 14
_symmetry_cell_setting monoclinic
_symmetry_space_group_name_Hall '-P 2ybc'
_symmetry_space_group_name_H-M 'P 1 21/c 1'
_atom_sites_solution_hydrogens geom
_atom_sites_solution_primary direct
_atom_sites_solution_secondary difmap
_audit_creation_method SHELXL-97
_cell_angle_alpha 90.00
_cell_angle_beta 99.69(3)
_cell_angle_gamma 90.00
_cell_formula_units_Z 4
_cell_length_a 11.470(2)
_cell_length_b 19.039(4)
_cell_length_c 9.852(2)
_cell_measurement_temperature 150(2)
_cell_volume 2120.8(7)
_computing_cell_refinement 'Nonius DENZO'
_computing_data_collection 'Nonius COLLECT'
_computing_data_reduction 'Nonius DENZO'
_computing_molecular_graphics 'Bruker SHELXTL'
_computing_publication_material 'Bruker SHELXTL'
_computing_structure_refinement 'SHELXL-97 (Sheldrick, 1997)'
_computing_structure_solution 'SHELXS-97 (Sheldrick, 1990)'
_diffrn_ambient_temperature 150(2)
_diffrn_measured_fraction_theta_full 0.998
_diffrn_measured_fraction_theta_max 0.998
_diffrn_measurement_device_type 'Nonius Kappa CCD'
_diffrn_measurement_method 'phi\omega scans'
_diffrn_radiation_monochromator graphite
_diffrn_radiation_source 'fine-focus sealed tube'
_diffrn_radiation_type MoK\a
_diffrn_radiation_wavelength 0.71073
_diffrn_reflns_av_R_equivalents 0.074
_diffrn_reflns_av_sigmaI/netI 0.0818
_diffrn_reflns_limit_h_max 13
_diffrn_reflns_limit_h_min -13
_diffrn_reflns_limit_k_max 21
_diffrn_reflns_limit_k_min -22
_diffrn_reflns_limit_l_max 11
_diffrn_reflns_limit_l_min -11
_diffrn_reflns_number 15536
_diffrn_reflns_theta_full 25.04
_diffrn_reflns_theta_max 25.04
_diffrn_reflns_theta_min 2.74
_exptl_absorpt_coefficient_mu 1.116
_exptl_absorpt_correction_T_max 0.9210
_exptl_absorpt_correction_T_min 0.8505
_exptl_absorpt_correction_type integration
_exptl_crystal_colour colourless
_exptl_crystal_density_diffrn 1.802
_exptl_crystal_density_method 'not measured'
_exptl_crystal_description block
_exptl_crystal_F_000 1144
_exptl_crystal_size_max 0.15
_exptl_crystal_size_mid 0.10
_exptl_crystal_size_min 0.08
_refine_diff_density_max 0.537
_refine_diff_density_min -0.926
_refine_diff_density_rms 0.122
_refine_ls_extinction_method none
_refine_ls_goodness_of_fit_ref 0.973
_refine_ls_hydrogen_treatment constr
_refine_ls_matrix_type full
_refine_ls_number_parameters 298
_refine_ls_number_reflns 3742
_refine_ls_number_restraints 0
_refine_ls_restrained_S_all 0.973
_refine_ls_R_factor_all 0.0912
_refine_ls_R_factor_gt 0.0477
_refine_ls_shift/su_max 0.000
_refine_ls_shift/su_mean 0.000
_refine_ls_structure_factor_coef Fsqd
_refine_ls_weighting_details 'calc w=1/[\s^2^(Fo^2^)+(0.0597P)^2^+0.0000P] where P=(Fo^2^+2Fc^2^)/3'
_refine_ls_weighting_scheme calc
_refine_ls_wR_factor_gt 0.0981
_refine_ls_wR_factor_ref 0.1148
_reflns_number_gt 2452
_reflns_number_total 3742
_reflns_threshold_expression >2sigma(I)
_cod_data_source_file cg050578qsi20060216_102016.cif
_cod_data_source_block 4c
_cod_depositor_comments
;
The following automatic conversions were performed:

'_symmetry_cell_setting' value 'Monoclinic' changed to 'monoclinic'
according to /home/saulius/struct/CIF-dictionaries/cif_core.dic
dictionary named 'cif_core.dic' version 2.4.1 from 2010-06-29.

Automatic conversion script
Id: cif_fix_values 1715 2011-07-08 13:25:40Z adriana 
;
_cod_original_cell_volume 2120.7(7)
_cod_original_sg_symbol_H-M P2(1)/c
_cod_database_code 4504764

loop_
_symmetry_equiv_pos_as_xyz
'x, y, z'
'-x, y+1/2, -z+1/2'
'-x, -y, -z'
'x, -y-1/2, z-1/2'

loop_
_atom_site_label
_atom_site_type_symbol
_atom_site_fract_x
_atom_site_fract_y
_atom_site_fract_z
_atom_site_U_iso_or_equiv
_atom_site_adp_type
_atom_site_occupancy
_atom_site_symmetry_multiplicity
_atom_site_calc_flag
_atom_site_refinement_flags
Ag1 Ag 0.83860(4) 0.01593(2) 0.43983(4) 0.03501(17) Uani 1 1 d .
S1 S 1.00312(13) 0.12921(7) 0.29315(13) 0.0351(4) Uani 1 1 d .
O3 O 1.0004(4) 0.08574(19) 0.1719(3) 0.0498(11) Uani 1 1 d .
O4 O 0.8897(3) 0.1451(2) 0.3271(4) 0.0564(12) Uani 1 1 d .
O5 O 1.0914(3) 0.1085(2) 0.4077(3) 0.0473(10) Uani 1 1 d .
C19 C 1.0545(5) 0.2128(3) 0.2374(6) 0.0382(14) Uani 1 1 d .
F1 F 0.9773(3) 0.23998(17) 0.1353(3) 0.0563(9) Uani 1 1 d .
F2 F 1.0718(3) 0.25888(17) 0.3392(4) 0.0662(11) Uani 1 1 d .
F3 F 1.1564(3) 0.20445(17) 0.1911(3) 0.0540(9) Uani 1 1 d .
N1 N 0.8247(4) 0.0820(2) 0.6137(4) 0.0310(10) Uani 1 1 d .
C1 C 0.8800(4) 0.0664(3) 0.7415(5) 0.0338(13) Uani 1 1 d .
H1A H 0.9255 0.0245 0.7550 0.041 Uiso 1 1 calc R
C2 C 0.8738(5) 0.1083(3) 0.8536(5) 0.0376(14) Uani 1 1 d .
H2A H 0.9153 0.0959 0.9421 0.045 Uiso 1 1 calc R
C3 C 0.8061(5) 0.1688(3) 0.8353(5) 0.0358(13) Uani 1 1 d .
H3B H 0.8007 0.1987 0.9112 0.043 Uiso 1 1 calc R
C4 C 0.7462(4) 0.1851(2) 0.7051(5) 0.0249(11) Uani 1 1 d .
C5 C 0.7606(4) 0.1415(2) 0.5972(5) 0.0308(13) Uani 1 1 d .
H5B H 0.7235 0.1542 0.5070 0.037 Uiso 1 1 calc R
C6 C 0.6725(4) 0.2498(2) 0.6743(5) 0.0258(12) Uani 1 1 d .
O1 O 0.6537(3) 0.27616(17) 0.5581(3) 0.0305(8) Uani 1 1 d .
N2 N 0.6247(3) 0.2754(2) 0.7804(4) 0.0253(10) Uani 1 1 d .
H2B H 0.6368 0.2514 0.8579 0.030 Uiso 1 1 calc R
C7 C 0.5571(4) 0.3372(2) 0.7771(4) 0.0227(11) Uani 1 1 d .
C8 C 0.5968(4) 0.4009(3) 0.7297(5) 0.0285(12) Uani 1 1 d .
H8A H 0.6665 0.4022 0.6895 0.034 Uiso 1 1 calc R
C9 C 0.5335(5) 0.4617(3) 0.7420(5) 0.0344(13) Uani 1 1 d .
H9A H 0.5591 0.5048 0.7083 0.041 Uiso 1 1 calc R
C10 C 0.4331(5) 0.4605(3) 0.8029(5) 0.0361(14) Uani 1 1 d .
H10A H 0.3930 0.5031 0.8149 0.043 Uiso 1 1 calc R
C11 C 0.3908(4) 0.3979(3) 0.8462(5) 0.0318(13) Uani 1 1 d .
H11A H 0.3208 0.3970 0.8858 0.038 Uiso 1 1 calc R
C12 C 0.4524(4) 0.3358(2) 0.8311(4) 0.0236(11) Uani 1 1 d .
N3 N 0.4058(3) 0.27057(19) 0.8679(4) 0.0245(10) Uani 1 1 d .
H3C H 0.3983 0.2629 0.9541 0.029 Uiso 1 1 calc R
C13 C 0.3733(4) 0.2206(2) 0.7735(5) 0.0249(12) Uani 1 1 d .
O2 O 0.3890(3) 0.22603(16) 0.6525(3) 0.0307(8) Uani 1 1 d .
C14 C 0.3129(4) 0.1559(2) 0.8160(5) 0.0220(11) Uani 1 1 d .
C15 C 0.3096(4) 0.1368(3) 0.9511(5) 0.0324(13) Uani 1 1 d .
H15A H 0.3480 0.1645 1.0257 0.039 Uiso 1 1 calc R
C16 C 0.2488(5) 0.0764(3) 0.9747(5) 0.0359(14) Uani 1 1 d .
H16A H 0.2436 0.0625 1.0661 0.043 Uiso 1 1 calc R
C17 C 0.1964(5) 0.0369(3) 0.8654(5) 0.0349(13) Uani 1 1 d .
H17A H 0.1561 -0.0048 0.8831 0.042 Uiso 1 1 calc R
C18 C 0.2556(4) 0.1142(2) 0.7121(5) 0.0262(12) Uani 1 1 d .
H18A H 0.2557 0.1285 0.6198 0.031 Uiso 1 1 calc R
N4 N 0.1994(4) 0.0546(2) 0.7332(4) 0.0275(10) Uani 1 1 d .

loop_
_atom_site_aniso_label
_atom_site_aniso_U_11
_atom_site_aniso_U_22
_atom_site_aniso_U_33
_atom_site_aniso_U_23
_atom_site_aniso_U_13
_atom_site_aniso_U_12
Ag1 0.0462(3) 0.0300(3) 0.0295(3) -0.00678(18) 0.0083(2) -0.0032(2)
S1 0.0382(10) 0.0330(8) 0.0325(8) 0.0052(6) 0.0011(7) -0.0060(7)
O3 0.074(3) 0.033(2) 0.037(2) -0.0049(18) -0.009(2) -0.010(2)
O4 0.037(3) 0.069(3) 0.067(3) 0.018(2) 0.020(2) -0.001(2)
O5 0.052(3) 0.056(3) 0.028(2) 0.0100(19) -0.0113(18) 0.009(2)
C19 0.034(4) 0.041(4) 0.039(3) 0.002(3) 0.006(3) -0.003(3)
F1 0.057(2) 0.046(2) 0.067(2) 0.0254(17) 0.0137(19) 0.0093(17)
F2 0.080(3) 0.045(2) 0.076(3) -0.025(2) 0.020(2) -0.0180(19)
F3 0.038(2) 0.063(2) 0.066(2) 0.0013(18) 0.0217(18) -0.0068(17)
N1 0.043(3) 0.026(2) 0.024(2) 0.0020(19) 0.006(2) 0.003(2)
C1 0.034(3) 0.035(3) 0.033(3) 0.005(3) 0.005(3) 0.012(3)
C2 0.046(4) 0.043(3) 0.024(3) 0.003(3) 0.009(3) 0.013(3)
C3 0.040(4) 0.039(3) 0.029(3) -0.001(3) 0.006(3) 0.004(3)
C4 0.027(3) 0.027(3) 0.021(3) -0.003(2) 0.007(2) 0.001(2)
C5 0.035(3) 0.027(3) 0.029(3) 0.006(2) 0.003(2) -0.003(2)
C6 0.025(3) 0.027(3) 0.025(3) -0.007(2) 0.006(2) -0.008(2)
O1 0.045(2) 0.031(2) 0.0162(18) 0.0010(15) 0.0085(16) 0.0035(17)
N2 0.029(3) 0.026(2) 0.020(2) 0.0010(18) 0.0040(19) 0.0006(19)
C7 0.021(3) 0.027(3) 0.018(3) -0.001(2) -0.003(2) 0.004(2)
C8 0.030(3) 0.032(3) 0.023(3) 0.001(2) 0.003(2) -0.004(2)
C9 0.039(4) 0.026(3) 0.037(3) 0.000(2) 0.005(3) -0.007(3)
C10 0.036(4) 0.028(3) 0.044(3) -0.004(3) 0.007(3) 0.004(3)
C11 0.033(3) 0.034(3) 0.030(3) -0.005(2) 0.010(2) -0.002(3)
C12 0.025(3) 0.027(3) 0.019(3) -0.002(2) 0.001(2) -0.003(2)
N3 0.031(3) 0.025(2) 0.019(2) -0.0018(18) 0.0096(18) -0.0029(19)
C13 0.026(3) 0.029(3) 0.018(3) 0.000(2) 0.000(2) 0.008(2)
O2 0.045(2) 0.031(2) 0.0172(19) -0.0029(15) 0.0090(16) -0.0027(17)
C14 0.023(3) 0.023(3) 0.022(3) 0.000(2) 0.008(2) 0.004(2)
C15 0.035(3) 0.037(3) 0.024(3) -0.004(2) 0.001(2) -0.004(3)
C16 0.054(4) 0.034(3) 0.020(3) 0.002(2) 0.008(3) -0.010(3)
C17 0.042(4) 0.030(3) 0.033(3) 0.006(2) 0.007(3) -0.003(3)
C18 0.033(3) 0.027(3) 0.019(3) 0.000(2) 0.004(2) 0.002(2)
N4 0.034(3) 0.025(2) 0.024(2) 0.0035(19) 0.006(2) 0.002(2)

loop_
_atom_type_symbol
_atom_type_description
_atom_type_scat_dispersion_real
_atom_type_scat_dispersion_imag
_atom_type_scat_source
C C 0.0033 0.0016 'International Tables Vol C Tables 4.2.6.8 and 6.1.1.4'
H H 0.0000 0.0000 'International Tables Vol C Tables 4.2.6.8 and 6.1.1.4'
N N 0.0061 0.0033 'International Tables Vol C Tables 4.2.6.8 and 6.1.1.4'
O O 0.0106 0.0060 'International Tables Vol C Tables 4.2.6.8 and 6.1.1.4'
F F 0.0171 0.0103 'International Tables Vol C Tables 4.2.6.8 and 6.1.1.4'
S S 0.1246 0.1234 'International Tables Vol C Tables 4.2.6.8 and 6.1.1.4'
Ag Ag -0.8971 1.1015 'International Tables Vol C Tables 4.2.6.8 and 6.1.1.4'

loop_
_geom_angle_atom_site_label_1
_geom_angle_atom_site_label_2
_geom_angle_atom_site_label_3
_geom_angle
_geom_angle_site_symmetry_3
N1 Ag1 N4 163.89(15) 3_656
O4 S1 O5 115.0(2) .
O4 S1 O3 114.8(2) .
O5 S1 O3 113.9(2) .
O4 S1 C19 103.9(2) .
O5 S1 C19 104.8(3) .
O3 S1 C19 102.4(2) .
F2 C19 F1 108.1(5) .
F2 C19 F3 108.1(5) .
F1 C19 F3 107.3(4) .
F2 C19 S1 111.6(4) .
F1 C19 S1 111.3(4) .
F3 C19 S1 110.3(4) .
C1 N1 C5 117.4(4) .
C1 N1 Ag1 122.0(3) .
C5 N1 Ag1 120.6(3) .
N1 C1 C2 123.1(5) .
C1 C2 C3 118.8(5) .
C2 C3 C4 119.1(5) .
C5 C4 C3 118.3(5) .
C5 C4 C6 118.4(4) .
C3 C4 C6 123.2(4) .
N1 C5 C4 123.2(5) .
O1 C6 N2 122.7(5) .
O1 C6 C4 121.8(4) .
N2 C6 C4 115.4(4) .
C6 N2 C7 125.3(4) .
C12 C7 C8 119.5(4) .
C12 C7 N2 118.8(4) .
C8 C7 N2 121.5(4) .
C9 C8 C7 119.3(4) .
C8 C9 C10 120.7(5) .
C11 C10 C9 120.6(5) .
C10 C11 C12 119.1(4) .
C7 C12 C11 120.5(4) .
C7 C12 N3 119.9(4) .
C11 C12 N3 119.5(4) .
C13 N3 C12 121.0(4) .
O2 C13 N3 122.7(4) .
O2 C13 C14 118.9(4) .
N3 C13 C14 118.4(4) .
C18 C14 C15 118.5(4) .
C18 C14 C13 116.8(4) .
C15 C14 C13 124.7(4) .
C16 C15 C14 118.4(5) .
C17 C16 C15 119.4(5) .
N4 C17 C16 122.9(5) .
N4 C18 C14 123.9(4) .
C18 N4 C17 116.9(4) .
C18 N4 Ag1 116.3(3) 3_656
C17 N4 Ag1 124.9(3) 3_656

loop_
_geom_bond_atom_site_label_1
_geom_bond_atom_site_label_2
_geom_bond_distance
_geom_bond_site_symmetry_2
Ag1 N1 2.152(4) .
Ag1 N4 2.156(4) 3_656
S1 O4 1.429(4) .
S1 O5 1.439(4) .
S1 O3 1.449(4) .
S1 C19 1.813(5) .
C19 F2 1.322(6) .
C19 F1 1.328(6) .
C19 F3 1.334(6) .
N1 C1 1.344(6) .
N1 C5 1.346(6) .
C1 C2 1.373(7) .
C2 C3 1.385(7) .
C3 C4 1.385(7) .
C4 C5 1.380(6) .
C4 C6 1.496(7) .
C6 O1 1.235(5) .
C6 N2 1.351(5) .
N2 C7 1.407(6) .
C7 C12 1.394(6) .
C7 C8 1.402(6) .
C8 C9 1.382(7) .
C9 C10 1.385(7) .
C10 C11 1.382(7) .
C11 C12 1.397(6) .
C12 N3 1.423(6) .
N3 C13 1.339(6) .
C13 O2 1.239(5) .
C13 C14 1.507(6) .
C14 C18 1.372(6) .
C14 C15 1.387(6) .
C15 C16 1.384(7) .
C16 C17 1.367(7) .
C17 N4 1.350(6) .
C18 N4 1.338(6) .
N4 Ag1 2.156(4) 3_656

loop_
_geom_hbond_atom_site_label_D
_geom_hbond_atom_site_label_H
_geom_hbond_atom_site_label_A
_geom_hbond_distance_DH
_geom_hbond_distance_HA
_geom_hbond_distance_DA
_geom_hbond_angle_DHA
_geom_hbond_site_symmetry_A
N2 H2B O1 0.88 2.02 2.873(5) 163.3 4_566
N3 H3C O2 0.88 1.99 2.843(4) 164.2 4_566
